data_1506423
loop_
_publ_author_name
'Hsueh, Mao-Lin'
'Huang, Bor-Hunn'
'Wu, Jincai'
'Lin, Chu-Chieh'

_publ_section_title
;
 Synthesis, Characterization, and Catalytic Studies of Lithium
 Complexes:&#x00A0; Efficient Initiators for Ring-Opening Polymerization
 ofl-Lactide
;
_journal_issue 23
_journal_name_full Macromolecules
_journal_page_first 9482
_journal_paper_doi 10.1021/ma050600o
_journal_volume 38
_journal_year 2005
_chemical_formula_sum 'C37 H44 Li O3'
_chemical_formula_weight 543.66
_chemical_name_systematic
; 
 ? 
;
_space_group_IT_number 14
_symmetry_cell_setting monoclinic
_symmetry_space_group_name_Hall '-P 2yn'
_symmetry_space_group_name_H-M 'P 1 21/n 1'
_atom_sites_solution_hydrogens geom
_atom_sites_solution_primary direct
_atom_sites_solution_secondary difmap
_audit_creation_method SHELXL-97
_cell_angle_alpha 90.00
_cell_angle_beta 92.546(2)
_cell_angle_gamma 90.00
_cell_formula_units_Z 4
_cell_length_a 13.1173(15)
_cell_length_b 17.4528(19)
_cell_length_c 15.4360(17)
_cell_measurement_reflns_used 5125
_cell_measurement_temperature 293(2)
_cell_measurement_theta_max 25.901
_cell_measurement_theta_min 2.312
_cell_volume 3530.3(7)
_computing_cell_refinement 'Bruker SMART'
_computing_data_collection 'Bruker SMART'
_computing_data_reduction 'Bruker SHELXTL'
_computing_molecular_graphics 'Bruker SHELXTL'
_computing_publication_material 'Bruker SHELXTL'
_computing_structure_refinement 'SHELXL-97 (Sheldrick, 1997)'
_computing_structure_solution 'SHELXS-97 (Sheldrick, 1990)'
_diffrn_ambient_temperature 293(2)
_diffrn_measured_fraction_theta_full 0.997
_diffrn_measured_fraction_theta_max 0.997
_diffrn_measurement_device_type 'CCD area detector'
_diffrn_measurement_method 'phi and omega scans'
_diffrn_radiation_monochromator graphite
_diffrn_radiation_source 'fine-focus sealed tube'
_diffrn_radiation_type MoK\a
_diffrn_radiation_wavelength 0.71073
_diffrn_reflns_av_R_equivalents 0.0322
_diffrn_reflns_av_sigmaI/netI 0.0364
_diffrn_reflns_limit_h_max 15
_diffrn_reflns_limit_h_min -16
_diffrn_reflns_limit_k_max 21
_diffrn_reflns_limit_k_min -17
_diffrn_reflns_limit_l_max 18
_diffrn_reflns_limit_l_min -19
_diffrn_reflns_number 19670
_diffrn_reflns_theta_full 26.03
_diffrn_reflns_theta_max 26.03
_diffrn_reflns_theta_min 1.76
_exptl_absorpt_coefficient_mu 0.063
_exptl_absorpt_correction_T_max 1.000
_exptl_absorpt_correction_T_min 0.809
_exptl_absorpt_correction_type SADABS
_exptl_crystal_colour colorless
_exptl_crystal_density_diffrn 1.023
_exptl_crystal_density_method 'not measured'
_exptl_crystal_description parallelpiped
_exptl_crystal_F_000 1172
_exptl_crystal_size_max 0.63
_exptl_crystal_size_mid 0.54
_exptl_crystal_size_min 0.33
_refine_diff_density_max 0.456
_refine_diff_density_min -0.203
_refine_diff_density_rms 0.050
_refine_ls_extinction_method none
_refine_ls_goodness_of_fit_ref 1.209
_refine_ls_hydrogen_treatment mixed
_refine_ls_matrix_type full
_refine_ls_number_parameters 405
_refine_ls_number_reflns 6946
_refine_ls_number_restraints 0
_refine_ls_restrained_S_all 1.209
_refine_ls_R_factor_all 0.0999
_refine_ls_R_factor_gt 0.0623
_refine_ls_shift/su_max 0.000
_refine_ls_shift/su_mean 0.000
_refine_ls_structure_factor_coef Fsqd
_refine_ls_weighting_details 'calc w=1/[\s^2^(Fo^2^)+(0.1000P)^2^+0.0000P] where P=(Fo^2^+2Fc^2^)/3'
_refine_ls_weighting_scheme calc
_refine_ls_wR_factor_gt 0.1826
_refine_ls_wR_factor_ref 0.2034
_reflns_number_gt 4218
_reflns_number_total 6946
_reflns_threshold_expression >2sigma(I)
_cod_data_source_file ma050600osi20050912_050402.cif
_cod_data_source_block 2
_cod_depositor_comments
;
The following automatic conversions were performed:

'_symmetry_cell_setting' value 'Monoclinic' changed to 'monoclinic'
according to /home/saulius/struct/CIF-dictionaries/cif_core.dic
dictionary named 'cif_core.dic' version 2.4.1 from 2010-06-29.

Automatic conversion script
Id: cif_fix_values 1715 2011-07-08 13:25:40Z adriana 
;
_cod_original_sg_symbol_H-M P2(1)/n
_cod_database_code 1506423

loop_
_symmetry_equiv_pos_as_xyz
'x, y, z'
'-x+1/2, y+1/2, -z+1/2'
'-x, -y, -z'
'x-1/2, -y-1/2, z-1/2'

loop_
_atom_site_label
_atom_site_type_symbol
_atom_site_fract_x
_atom_site_fract_y
_atom_site_fract_z
_atom_site_U_iso_or_equiv
_atom_site_adp_type
_atom_site_occupancy
_atom_site_symmetry_multiplicity
_atom_site_calc_flag
_atom_site_refinement_flags
Li Li 0.5406(3) -0.0377(2) 0.4439(3) 0.0573(10) Uani 1 1 d .
O1 O 0.71848(13) 0.07460(8) 0.41460(11) 0.0540(4) Uani 1 1 d .
O2 O 0.52029(10) 0.06518(7) 0.45035(9) 0.0399(4) Uani 1 1 d .
O3 O 0.65023(17) -0.08728(11) 0.39044(14) 0.0717(6) Uani 1 1 d .
C1 C 0.76440(15) 0.14560(11) 0.42071(13) 0.0410(5) Uani 1 1 d .
C2 C 0.84789(16) 0.16006(12) 0.36961(14) 0.0457(5) Uani 1 1 d .
C3 C 0.89085(17) 0.23296(13) 0.37628(15) 0.0503(6) Uani 1 1 d .
H3B H 0.9463 0.2438 0.3428 0.060 Uiso 1 1 calc R
C4 C 0.85627(17) 0.29020(12) 0.42942(14) 0.0469(5) Uani 1 1 d .
C5 C 0.77504(16) 0.27230(12) 0.47988(14) 0.0450(5) Uani 1 1 d .
H5A H 0.7506 0.3095 0.5168 0.054 Uiso 1 1 calc R
C6 C 0.72858(15) 0.20068(11) 0.47731(13) 0.0390(5) Uani 1 1 d .
C7 C 0.63646(15) 0.18382(12) 0.53156(13) 0.0404(5) Uani 1 1 d .
H7A H 0.6380 0.1287 0.5439 0.049 Uiso 1 1 calc R
C8 C 0.53874(15) 0.19871(11) 0.47643(13) 0.0364(5) Uani 1 1 d .
C9 C 0.50189(16) 0.27277(11) 0.46551(14) 0.0421(5) Uani 1 1 d .
H9A H 0.5357 0.3126 0.4948 0.051 Uiso 1 1 calc R
C10 C 0.41727(17) 0.28966(11) 0.41302(14) 0.0446(5) Uani 1 1 d .
C11 C 0.37193(16) 0.22924(11) 0.36739(14) 0.0432(5) Uani 1 1 d .
H11A H 0.3159 0.2398 0.3303 0.052 Uiso 1 1 calc R
C12 C 0.40554(15) 0.15335(11) 0.37386(12) 0.0381(5) Uani 1 1 d .
C13 C 0.48825(14) 0.13756(10) 0.43300(12) 0.0347(4) Uani 1 1 d .
C14 C 0.8901(2) 0.09854(15) 0.30912(19) 0.0674(7) Uani 1 1 d .
C15 C 0.9784(3) 0.1298(2) 0.2568(3) 0.1151(14) Uani 1 1 d .
H15A H 1.0325 0.1472 0.2959 0.173 Uiso 1 1 calc R
H15B H 0.9543 0.1718 0.2213 0.173 Uiso 1 1 calc R
H15C H 1.0035 0.0900 0.2205 0.173 Uiso 1 1 calc R
C16 C 0.9294(3) 0.03024(18) 0.3624(3) 0.1026(12) Uani 1 1 d .
H16A H 0.9806 0.0472 0.4046 0.154 Uiso 1 1 calc R
H16B H 0.9586 -0.0068 0.3248 0.154 Uiso 1 1 calc R
H16C H 0.8739 0.0073 0.3916 0.154 Uiso 1 1 calc R
C17 C 0.8085(3) 0.0720(2) 0.2423(2) 0.0982(11) Uani 1 1 d .
H17A H 0.7513 0.0517 0.2715 0.147 Uiso 1 1 calc R
H17B H 0.8362 0.0329 0.2063 0.147 Uiso 1 1 calc R
H17C H 0.7865 0.1146 0.2069 0.147 Uiso 1 1 calc R
C18 C 0.9056(2) 0.37026(14) 0.43314(18) 0.0635(7) Uani 1 1 d .
C19 C 0.9324(11) 0.3905(5) 0.5254(4) 0.156(4) Uani 0.70 1 d P
C19' C 1.0140(15) 0.3604(9) 0.470(2) 0.161(10) Uani 0.30 1 d P
C20 C 0.8327(7) 0.4270(3) 0.3885(8) 0.157(4) Uani 0.70 1 d P
C20' C 0.8383(12) 0.4280(5) 0.4844(12) 0.098(4) Uani 0.30 1 d P
C21 C 1.0052(8) 0.3717(5) 0.3823(9) 0.151(4) Uani 0.70 1 d P
C21' C 0.920(3) 0.4001(7) 0.3457(10) 0.156(10) Uani 0.30 1 d P
C22 C 0.63880(19) 0.22450(14) 0.61934(15) 0.0583(6) Uani 1 1 d .
H22A H 0.5792 0.2108 0.6498 0.087 Uiso 1 1 calc R
H22B H 0.6399 0.2789 0.6105 0.087 Uiso 1 1 calc R
H22C H 0.6988 0.2093 0.6529 0.087 Uiso 1 1 calc R
C23 C 0.3746(2) 0.37163(13) 0.40690(18) 0.0653(7) Uani 1 1 d .
C24 C 0.2954(4) 0.3819(2) 0.3353(3) 0.153(2) Uani 1 1 d .
H24A H 0.2718 0.4340 0.3348 0.229 Uiso 1 1 calc R
H24B H 0.2391 0.3481 0.3443 0.229 Uiso 1 1 calc R
H24C H 0.3244 0.3703 0.2808 0.229 Uiso 1 1 calc R
C25 C 0.3302(5) 0.3916(3) 0.4929(3) 0.196(3) Uani 1 1 d .
H25A H 0.3031 0.4427 0.4903 0.294 Uiso 1 1 calc R
H25B H 0.3827 0.3886 0.5381 0.294 Uiso 1 1 calc R
H25C H 0.2766 0.3562 0.5048 0.294 Uiso 1 1 calc R
C26 C 0.4612(4) 0.4283(2) 0.3916(4) 0.167(2) Uani 1 1 d .
H26A H 0.4341 0.4793 0.3879 0.250 Uiso 1 1 calc R
H26B H 0.4926 0.4157 0.3385 0.250 Uiso 1 1 calc R
H26C H 0.5111 0.4253 0.4389 0.250 Uiso 1 1 calc R
C27 C 0.35571(17) 0.08989(12) 0.31707(15) 0.0489(5) Uani 1 1 d .
C28 C 0.4374(2) 0.05020(16) 0.26393(17) 0.0744(8) Uani 1 1 d .
H28A H 0.4893 0.0290 0.3026 0.112 Uiso 1 1 calc R
H28B H 0.4674 0.0870 0.2265 0.112 Uiso 1 1 calc R
H28C H 0.4063 0.0099 0.2296 0.112 Uiso 1 1 calc R
C29 C 0.2768(2) 0.12228(16) 0.25057(19) 0.0749(8) Uani 1 1 d .
H29A H 0.2236 0.1476 0.2803 0.112 Uiso 1 1 calc R
H29B H 0.2481 0.0812 0.2160 0.112 Uiso 1 1 calc R
H29C H 0.3093 0.1583 0.2138 0.112 Uiso 1 1 calc R
C30 C 0.3014(2) 0.03114(15) 0.37278(18) 0.0707(8) Uani 1 1 d .
H30A H 0.2511 0.0567 0.4056 0.106 Uiso 1 1 calc R
H30B H 0.3504 0.0067 0.4117 0.106 Uiso 1 1 calc R
H30C H 0.2688 -0.0067 0.3359 0.106 Uiso 1 1 calc R
C31 C 0.7871(2) -0.18065(14) 0.37333(18) 0.0620(7) Uani 1 1 d .
C32 C 0.8143(2) -0.20748(18) 0.2942(2) 0.0794(8) Uani 1 1 d .
H32A H 0.7643 -0.2157 0.2506 0.095 Uiso 1 1 calc R
C33 C 0.9157(3) -0.2224(2) 0.2783(3) 0.1045(12) Uani 1 1 d .
H33A H 0.9328 -0.2422 0.2249 0.125 Uiso 1 1 calc R
C34 C 0.9884(3) -0.2087(2) 0.3391(4) 0.1107(13) Uani 1 1 d .
H34A H 1.0562 -0.2185 0.3275 0.133 Uiso 1 1 calc R
C35 C 0.9658(3) -0.1814(2) 0.4158(3) 0.1143(13) Uani 1 1 d .
H35A H 1.0175 -0.1712 0.4573 0.137 Uiso 1 1 calc R
C36 C 0.8658(3) -0.16823(19) 0.4342(2) 0.0963(11) Uani 1 1 d .
H36A H 0.8507 -0.1505 0.4889 0.116 Uiso 1 1 calc R
C37 C 0.6780(3) -0.16696(17) 0.3903(3) 0.1064(13) Uani 1 1 d .
H37A H 0.6359 -0.1933 0.3464 0.128 Uiso 1 1 calc R
H37B H 0.6633 -0.1890 0.4461 0.128 Uiso 1 1 calc R
H1A H 0.650(3) 0.0798(17) 0.431(2) 0.098(10) Uiso 1 1 d .
H3A H 0.695(4) -0.064(3) 0.389(4) 0.18(2) Uiso 1 1 d .

loop_
_atom_site_aniso_label
_atom_site_aniso_U_11
_atom_site_aniso_U_22
_atom_site_aniso_U_33
_atom_site_aniso_U_23
_atom_site_aniso_U_13
_atom_site_aniso_U_12
Li 0.074(3) 0.038(2) 0.062(2) -0.0006(17) 0.021(2) 0.0051(18)
O1 0.0490(10) 0.0371(8) 0.0774(11) -0.0088(7) 0.0188(8) -0.0093(7)
O2 0.0413(8) 0.0276(7) 0.0508(8) 0.0055(6) 0.0020(6) 0.0010(6)
O3 0.0753(13) 0.0468(11) 0.0959(15) 0.0022(9) 0.0363(11) 0.0078(9)
C1 0.0372(11) 0.0339(11) 0.0519(12) 0.0006(9) 0.0007(9) -0.0049(8)
C2 0.0408(12) 0.0429(12) 0.0540(13) -0.0004(10) 0.0076(10) -0.0025(9)
C3 0.0421(12) 0.0497(13) 0.0595(14) 0.0047(11) 0.0077(10) -0.0086(10)
C4 0.0477(13) 0.0394(12) 0.0532(13) 0.0047(10) -0.0015(10) -0.0085(9)
C5 0.0463(12) 0.0375(11) 0.0507(12) -0.0022(9) -0.0022(10) -0.0034(9)
C6 0.0365(11) 0.0377(11) 0.0424(11) 0.0015(9) -0.0020(9) -0.0023(8)
C7 0.0422(11) 0.0376(11) 0.0414(11) 0.0011(9) 0.0014(9) -0.0036(9)
C8 0.0368(10) 0.0336(10) 0.0395(11) 0.0018(8) 0.0081(8) -0.0023(8)
C9 0.0462(12) 0.0318(11) 0.0487(12) -0.0033(9) 0.0055(10) -0.0025(9)
C10 0.0495(13) 0.0334(11) 0.0514(12) 0.0033(9) 0.0069(10) 0.0034(9)
C11 0.0415(12) 0.0403(12) 0.0478(12) 0.0054(9) 0.0006(9) 0.0043(9)
C12 0.0387(11) 0.0353(11) 0.0406(11) 0.0012(8) 0.0041(9) -0.0014(8)
C13 0.0371(11) 0.0283(10) 0.0395(10) 0.0037(8) 0.0084(8) -0.0001(8)
C14 0.0609(16) 0.0536(15) 0.0901(19) -0.0137(14) 0.0316(14) -0.0056(12)
C15 0.103(3) 0.096(2) 0.154(3) -0.038(2) 0.084(3) -0.021(2)
C16 0.093(2) 0.064(2) 0.154(3) -0.014(2) 0.036(2) 0.0203(17)
C17 0.114(3) 0.099(3) 0.084(2) -0.0385(19) 0.031(2) -0.028(2)
C18 0.0724(18) 0.0442(14) 0.0746(17) 0.0028(12) 0.0098(14) -0.0197(12)
C19 0.276(12) 0.111(6) 0.080(4) -0.009(4) -0.023(5) -0.133(7)
C19' 0.101(12) 0.078(10) 0.30(3) 0.038(16) -0.078(16) -0.068(9)
C20 0.185(7) 0.034(3) 0.243(10) 0.034(4) -0.081(7) -0.006(3)
C20' 0.131(11) 0.026(5) 0.142(12) -0.035(6) 0.051(10) -0.022(5)
C21 0.136(6) 0.071(5) 0.255(12) 0.002(6) 0.091(7) -0.052(4)
C21' 0.35(3) 0.023(6) 0.102(10) 0.010(6) 0.104(16) -0.036(10)
C22 0.0617(15) 0.0685(16) 0.0445(13) -0.0054(11) 0.0016(11) -0.0070(12)
C23 0.0790(18) 0.0343(13) 0.0817(18) 0.0017(12) -0.0055(14) 0.0145(12)
C24 0.202(5) 0.070(2) 0.178(4) -0.005(2) -0.092(4) 0.062(3)
C25 0.327(8) 0.135(4) 0.131(4) 0.004(3) 0.072(5) 0.160(5)
C26 0.148(4) 0.048(2) 0.302(7) 0.046(3) -0.016(4) -0.010(2)
C27 0.0515(13) 0.0414(12) 0.0528(13) -0.0014(10) -0.0092(10) -0.0017(10)
C28 0.089(2) 0.0740(18) 0.0594(16) -0.0224(14) -0.0047(14) 0.0139(15)
C29 0.0760(19) 0.0647(17) 0.0808(19) -0.0045(14) -0.0322(15) -0.0002(13)
C30 0.0764(19) 0.0560(16) 0.0784(18) 0.0008(13) -0.0102(14) -0.0245(13)
C31 0.0727(17) 0.0467(14) 0.0687(17) 0.0063(12) 0.0257(14) 0.0124(12)
C32 0.079(2) 0.090(2) 0.0695(18) -0.0073(16) 0.0071(15) 0.0071(16)
C33 0.105(3) 0.126(3) 0.086(2) -0.009(2) 0.043(2) 0.031(2)
C34 0.077(3) 0.113(3) 0.143(4) 0.004(3) 0.011(3) 0.027(2)
C35 0.105(3) 0.107(3) 0.127(4) 0.006(3) -0.041(3) 0.031(2)
C36 0.146(4) 0.083(2) 0.0598(18) -0.0048(16) 0.004(2) 0.030(2)
C37 0.099(2) 0.0526(18) 0.174(4) 0.0070(19) 0.075(2) 0.0152(16)

loop_
_atom_type_symbol
_atom_type_description
_atom_type_scat_dispersion_real
_atom_type_scat_dispersion_imag
_atom_type_scat_source
C C 0.0033 0.0016 'International Tables Vol C Tables 4.2.6.8 and 6.1.1.4'
H H 0.0000 0.0000 'International Tables Vol C Tables 4.2.6.8 and 6.1.1.4'
O O 0.0106 0.0060 'International Tables Vol C Tables 4.2.6.8 and 6.1.1.4'
Li Li -0.0003 0.0001 'International Tables Vol C Tables 4.2.6.8 and 6.1.1.4'

loop_
_geom_angle_atom_site_label_1
_geom_angle_atom_site_label_2
_geom_angle_atom_site_label_3
_geom_angle
_geom_angle_site_symmetry_1
_geom_angle_site_symmetry_3
O2 Li O2 97.62(17) . 3_656
O2 Li O3 126.1(2) . .
O2 Li O3 127.7(2) 3_656 .
O2 Li Li 50.41(13) . 3_656
O2 Li Li 47.21(13) 3_656 3_656
O3 Li Li 155.7(3) . 3_656
O2 Li C13 126.21(19) . 3_656
O2 Li C13 29.92(8) 3_656 3_656
O3 Li C13 98.58(17) . 3_656
Li Li C13 76.32(18) 3_656 3_656
C13 O2 Li 162.74(19) . .
C13 O2 Li 105.37(15) . 3_656
Li O2 Li 82.38(17) . 3_656
C37 O3 Li 129.6(2) . .
O1 C1 C2 118.26(18) . .
O1 C1 C6 120.26(18) . .
C2 C1 C6 121.48(18) . .
C1 C2 C3 116.53(19) . .
C1 C2 C14 121.76(18) . .
C3 C2 C14 121.71(19) . .
C4 C3 C2 124.2(2) . .
C3 C4 C5 116.90(19) . .
C3 C4 C18 122.0(2) . .
C5 C4 C18 121.1(2) . .
C6 C5 C4 122.3(2) . .
C5 C6 C1 118.56(19) . .
C5 C6 C7 120.89(18) . .
C1 C6 C7 120.46(17) . .
C8 C7 C6 109.02(16) . .
C8 C7 C22 113.43(18) . .
C6 C7 C22 114.25(17) . .
C9 C8 C13 119.58(19) . .
C9 C8 C7 120.31(18) . .
C13 C8 C7 120.03(17) . .
C10 C9 C8 122.56(19) . .
C9 C10 C11 116.89(18) . .
C9 C10 C23 121.1(2) . .
C11 C10 C23 122.0(2) . .
C10 C11 C12 123.9(2) . .
C11 C12 C13 117.47(18) . .
C11 C12 C27 121.08(18) . .
C13 C12 C27 121.44(17) . .
O2 C13 C12 122.15(17) . .
O2 C13 C8 118.49(17) . .
C12 C13 C8 119.36(17) . .
O2 C13 Li 44.71(11) . 3_656
C12 C13 Li 117.83(16) . 3_656
C8 C13 Li 103.80(15) . 3_656
C2 C14 C16 109.8(2) . .
C2 C14 C15 111.7(2) . .
C16 C14 C15 108.4(3) . .
C2 C14 C17 111.2(2) . .
C16 C14 C17 109.8(3) . .
C15 C14 C17 105.9(3) . .
C21' C18 C19 139.5(8) . .
C21' C18 C19' 103.6(16) . .
C19 C18 C19' 59.3(12) . .
C21' C18 C20 56.9(11) . .
C19 C18 C20 113.3(6) . .
C19' C18 C20 143.5(6) . .
C21' C18 C21 52.1(12) . .
C19 C18 C21 108.1(6) . .
C19' C18 C21 53.2(12) . .
C20 C18 C21 106.6(6) . .
C21' C18 C4 110.9(7) . .
C19 C18 C4 109.3(3) . .
C19' C18 C4 107.2(5) . .
C20 C18 C4 108.6(3) . .
C21 C18 C4 110.9(3) . .
C21' C18 C20' 109.4(11) . .
C19 C18 C20' 58.9(7) . .
C19' C18 C20' 114.7(14) . .
C20 C18 C20' 57.1(7) . .
C21 C18 C20' 138.3(5) . .
C4 C18 C20' 110.8(4) . .
C19' C19 C20' 120.5(12) . .
C19' C19 C18 61.2(8) . .
C20' C19 C18 63.2(5) . .
C19 C19' C21 118.8(13) . .
C19 C19' C18 59.5(9) . .
C21 C19' C18 64.7(9) . .
C20' C20 C21' 117.6(13) . .
C20' C20 C18 63.4(6) . .
C21' C20 C18 59.6(8) . .
C20 C20' C19 114.7(9) . .
C20 C20' C18 59.6(5) . .
C19 C20' C18 57.9(5) . .
C21' C21 C19' 120.4(14) . .
C21' C21 C18 60.5(7) . .
C19' C21 C18 62.2(9) . .
C21 C21' C18 67.4(11) . .
C21 C21' C20 127.2(14) . .
C18 C21' C20 63.5(7) . .
C24 C23 C25 109.8(4) . .
C24 C23 C26 107.7(3) . .
C25 C23 C26 107.6(4) . .
C24 C23 C10 113.4(2) . .
C25 C23 C10 108.3(2) . .
C26 C23 C10 109.9(2) . .
C12 C27 C30 110.96(18) . .
C12 C27 C29 111.89(18) . .
C30 C27 C29 107.8(2) . .
C12 C27 C28 109.78(19) . .
C30 C27 C28 110.4(2) . .
C29 C27 C28 105.9(2) . .
C36 C31 C32 116.3(3) . .
C36 C31 C37 123.5(3) . .
C32 C31 C37 120.2(3) . .
C31 C32 C33 120.7(3) . .
C34 C33 C32 120.3(3) . .
C33 C34 C35 120.9(4) . .
C34 C35 C36 120.0(4) . .
C35 C36 C31 121.6(3) . .
O3 C37 C31 113.7(2) . .

loop_
_geom_bond_atom_site_label_1
_geom_bond_atom_site_label_2
_geom_bond_distance
_geom_bond_site_symmetry_2
Li O2 1.819(4) .
Li O2 1.910(4) 3_656
Li O3 1.897(4) .
Li Li 2.457(7) 3_656
Li C13 2.618(4) 3_656
O1 C1 1.379(2) .
O2 C13 1.354(2) .
O2 Li 1.910(4) 3_656
O3 C37 1.437(3) .
C1 C2 1.401(3) .
C1 C6 1.395(3) .
C2 C3 1.393(3) .
C2 C14 1.542(3) .
C3 C4 1.382(3) .
C4 C5 1.383(3) .
C4 C18 1.540(3) .
C5 C6 1.391(3) .
C6 C7 1.529(3) .
C7 C8 1.529(3) .
C7 C22 1.529(3) .
C8 C9 1.388(3) .
C8 C13 1.410(3) .
C9 C10 1.377(3) .
C10 C11 1.387(3) .
C10 C23 1.537(3) .
C11 C12 1.398(3) .
C12 C13 1.414(3) .
C12 C27 1.540(3) .
C13 Li 2.618(4) 3_656
C14 C16 1.525(4) .
C14 C15 1.542(4) .
C14 C17 1.526(4) .
C18 C21' 1.466(13) .
C18 C19 1.494(6) .
C18 C19' 1.520(15) .
C18 C20 1.520(6) .
C18 C21 1.554(7) .
C18 C20' 1.576(10) .
C19 C19' 1.49(3) .
C19 C20' 1.512(18) .
C19' C21 1.38(3) .
C20 C20' 1.480(17) .
C20 C21' 1.42(2) .
C21 C21' 1.33(3) .
C23 C24 1.494(5) .
C23 C25 1.514(5) .
C23 C26 1.532(5) .
C27 C30 1.534(3) .
C27 C29 1.533(3) .
C27 C28 1.542(3) .
C31 C36 1.381(5) .
C31 C32 1.371(4) .
C31 C37 1.487(4) .
C32 C33 1.387(5) .
C33 C34 1.330(6) .
C34 C35 1.322(5) .
C35 C36 1.373(5) .
